data_4001614
loop_
_publ_author_name
'Zhang, Ying'
'Lai, Shiu-Lun'
'Tong, Qing-Xiao'
'Lo, Ming-Fai'
'Ng, Tsz-Wai'
'Chan, Mei-Yee'
'Wen, Zhi-Chun'
'He, Jun'
'Jeff, Kc-Sham'
'Tang, Xiang-Lin'
'Liu, Wei-Min'
'Ko, Chi-Chiu'
'Wang, Peng-Fei'
'Lee, Chun-Sing'

_publ_section_title
;
 High Efficiency Nondoped Deep-Blue Organic Light Emitting Devices Based
 on Imidazole-\p-triphenylamine Derivatives
;
_journal_issue 1
_journal_name_full 'Chemistry of Materials'
_journal_page_first 61
_journal_paper_doi 10.1021/cm201789u
_journal_volume 24
_journal_year 2012
_chemical_formula_sum 'C39 H27 N3'
_chemical_formula_weight 537.64
_chemical_name_systematic
; 
 ? 
;
_space_group_IT_number 14
_symmetry_cell_setting monoclinic
_symmetry_space_group_name_Hall '-P 2ybc'
_symmetry_space_group_name_H-M 'P 1 21/c 1'
_atom_sites_solution_hydrogens geom
_atom_sites_solution_primary direct
_atom_sites_solution_secondary difmap
_audit_creation_method SHELXL-97
_cell_angle_alpha 90.00
_cell_angle_beta 105.958(8)
_cell_angle_gamma 90.00
_cell_formula_units_Z 4
_cell_length_a 17.6500(14)
_cell_length_b 7.9259(7)
_cell_length_c 21.0834(18)
_cell_measurement_reflns_used 1824
_cell_measurement_temperature 298(2)
_cell_measurement_theta_max 29.3243
_cell_measurement_theta_min 2.8307
_cell_volume 2835.7(4)
_computing_structure_refinement 'SHELXL-97 (Sheldrick, 1997)'
_computing_structure_solution 'SHELXS-97 (Sheldrick, 1990)'
_diffrn_ambient_temperature 298(2)
_diffrn_measured_fraction_theta_full 0.999
_diffrn_measured_fraction_theta_max 0.999
_diffrn_radiation_monochromator graphite
_diffrn_radiation_source 'fine-focus sealed tube'
_diffrn_radiation_type MoK\a
_diffrn_radiation_wavelength 0.71073
_diffrn_reflns_av_R_equivalents 0.0521
_diffrn_reflns_av_sigmaI/netI 0.0718
_diffrn_reflns_limit_h_max 20
_diffrn_reflns_limit_h_min -19
_diffrn_reflns_limit_k_max 9
_diffrn_reflns_limit_k_min -9
_diffrn_reflns_limit_l_max 25
_diffrn_reflns_limit_l_min -23
_diffrn_reflns_number 15349
_diffrn_reflns_theta_full 25.00
_diffrn_reflns_theta_max 25.00
_diffrn_reflns_theta_min 2.84
_exptl_absorpt_coefficient_mu 0.074
_exptl_absorpt_correction_T_max 0.9926
_exptl_absorpt_correction_T_min 0.9803
_exptl_absorpt_correction_type multi-scan
_exptl_crystal_density_diffrn 1.259
_exptl_crystal_density_method 'not measured'
_exptl_crystal_F_000 1128
_exptl_crystal_size_max 0.27
_exptl_crystal_size_mid 0.11
_exptl_crystal_size_min 0.10
_refine_diff_density_max 0.165
_refine_diff_density_min -0.142
_refine_diff_density_rms 0.036
_refine_ls_extinction_coef 0.0101(13)
_refine_ls_extinction_expression Fc^*^=kFc[1+0.001xFc^2^\l^3^/sin(2\q)]^-1/4^
_refine_ls_extinction_method SHELXL
_refine_ls_goodness_of_fit_ref 0.883
_refine_ls_hydrogen_treatment constr
_refine_ls_matrix_type full
_refine_ls_number_parameters 380
_refine_ls_number_reflns 4995
_refine_ls_number_restraints 0
_refine_ls_restrained_S_all 0.883
_refine_ls_R_factor_all 0.1025
_refine_ls_R_factor_gt 0.0521
_refine_ls_shift/su_max 0.000
_refine_ls_shift/su_mean 0.000
_refine_ls_structure_factor_coef Fsqd
_refine_ls_weighting_details 'calc w=1/[\s^2^(Fo^2^)+(0.1000P)^2^+0.0000P] where P=(Fo^2^+2Fc^2^)/3'
_refine_ls_weighting_scheme calc
_refine_ls_wR_factor_gt 0.1309
_refine_ls_wR_factor_ref 0.1748
_reflns_number_gt 2917
_reflns_number_total 4995
_reflns_threshold_expression >2sigma(I)
_cod_data_source_file cm201789u_si_003.cif
_cod_data_source_block 0404b
_cod_original_sg_symbol_H-M p21/c
_cod_database_code 4001614

loop_
_symmetry_equiv_pos_as_xyz
'x, y, z'
'-x, y+1/2, -z+1/2'
'-x, -y, -z'
'x, -y-1/2, z-1/2'

loop_
_atom_site_label
_atom_site_type_symbol
_atom_site_fract_x
_atom_site_fract_y
_atom_site_fract_z
_atom_site_U_iso_or_equiv
_atom_site_adp_type
_atom_site_occupancy
_atom_site_symmetry_multiplicity
_atom_site_calc_flag
_atom_site_refinement_flags
N1 N 0.44412(11) 0.7263(2) 0.44560(9) 0.0404(5) Uani 1 1 d .
N2 N 0.47331(11) 0.7677(2) 0.55468(9) 0.0367(5) Uani 1 1 d .
N N 0.82327(11) 0.7618(2) 0.49580(9) 0.0451(6) Uani 1 1 d .
C4 C 0.68693(13) 0.6665(3) 0.45135(12) 0.0410(6) Uani 1 1 d .
H4 H 0.7015 0.6042 0.4192 0.049 Uiso 1 1 calc R
C5 C 0.37580(13) 0.7315(3) 0.46529(11) 0.0362(6) Uani 1 1 d .
C6 C 0.60950(13) 0.6660(3) 0.45342(11) 0.0399(6) Uani 1 1 d .
H6 H 0.5725 0.6048 0.4219 0.048 Uiso 1 1 calc R
C7 C 0.29645(14) 0.7234(3) 0.42363(12) 0.0409(6) Uani 1 1 d .
C8 C 0.39165(13) 0.7562(3) 0.53206(11) 0.0348(6) Uani 1 1 d .
C9 C 0.25235(14) 0.7477(3) 0.52598(12) 0.0384(6) Uani 1 1 d .
C10 C 0.71919(14) 0.8507(3) 0.54414(12) 0.0438(6) Uani 1 1 d .
H10 H 0.7558 0.9150 0.5748 0.053 Uiso 1 1 calc R
C11 C 0.64185(13) 0.8477(3) 0.54646(12) 0.0433(6) Uani 1 1 d .
H11 H 0.6273 0.9092 0.5788 0.052 Uiso 1 1 calc R
C12 C 0.84583(14) 0.7263(3) 0.43783(12) 0.0434(6) Uani 1 1 d .
C13 C 0.88385(14) 0.7921(3) 0.55528(12) 0.0409(6) Uani 1 1 d .
C14 C 0.58530(13) 0.7542(3) 0.50119(12) 0.0371(6) Uani 1 1 d .
C15 C 0.23508(14) 0.7354(3) 0.45411(11) 0.0380(6) Uani 1 1 d .
C16 C 0.50177(13) 0.7487(3) 0.50022(12) 0.0368(6) Uani 1 1 d .
C17 C 0.33143(14) 0.7595(3) 0.56599(11) 0.0371(6) Uani 1 1 d .
C18 C 0.74343(13) 0.7596(3) 0.49700(11) 0.0381(6) Uani 1 1 d .
C19 C 0.19261(15) 0.7441(3) 0.55795(13) 0.0482(7) Uani 1 1 d .
H19 H 0.1404 0.7391 0.5325 0.058 Uiso 1 1 calc R
C20 C 0.34566(15) 0.7633(3) 0.63496(12) 0.0482(7) Uani 1 1 d .
H20 H 0.3972 0.7711 0.6615 0.058 Uiso 1 1 calc R
C21 C 0.20806(16) 0.7477(3) 0.62531(14) 0.0585(8) Uani 1 1 d .
H21 H 0.1669 0.7447 0.6450 0.070 Uiso 1 1 calc R
C22 C 0.51908(13) 0.7883(3) 0.62202(12) 0.0408(6) Uani 1 1 d .
C23 C 0.28517(16) 0.7557(3) 0.66381(13) 0.0554(7) Uani 1 1 d .
H23 H 0.2960 0.7560 0.7095 0.067 Uiso 1 1 calc R
C24 C 0.91109(16) 0.6261(3) 0.44162(14) 0.0561(7) Uani 1 1 d .
H24 H 0.9399 0.5846 0.4824 0.067 Uiso 1 1 calc R
C25 C 0.15763(15) 0.7400(3) 0.41293(14) 0.0523(7) Uani 1 1 d .
H25 H 0.1159 0.7473 0.4317 0.063 Uiso 1 1 calc R
C26 C 0.27967(16) 0.7145(4) 0.35519(13) 0.0633(8) Uani 1 1 d .
H26 H 0.3206 0.7048 0.3355 0.076 Uiso 1 1 calc R
C27 C 0.88468(16) 0.7090(3) 0.61325(13) 0.0551(7) Uani 1 1 d .
H27 H 0.8451 0.6324 0.6142 0.066 Uiso 1 1 calc R
C28 C 0.94338(14) 0.9044(3) 0.55472(13) 0.0526(7) Uani 1 1 d .
H28 H 0.9431 0.9605 0.5159 0.063 Uiso 1 1 calc R
C29 C 0.52015(15) 0.9438(3) 0.65163(13) 0.0540(7) Uani 1 1 d .
H29 H 0.4928 1.0344 0.6279 0.065 Uiso 1 1 calc R
C30 C 0.20352(18) 0.7198(5) 0.31675(14) 0.0791(10) Uani 1 1 d .
H30 H 0.1927 0.7138 0.2711 0.095 Uiso 1 1 calc R
C31 C 1.00400(18) 0.8543(5) 0.66872(15) 0.0730(9) Uani 1 1 d .
H31 H 1.0438 0.8761 0.7071 0.088 Uiso 1 1 calc R
C32 C 0.80393(16) 0.7892(4) 0.37734(14) 0.0589(8) Uani 1 1 d .
H32 H 0.7608 0.8595 0.3740 0.071 Uiso 1 1 calc R
C33 C 1.00368(16) 0.9341(4) 0.61153(15) 0.0659(8) Uani 1 1 d .
H33 H 1.0440 1.0088 0.6105 0.079 Uiso 1 1 calc R
C34 C 0.55962(15) 0.6537(4) 0.65578(13) 0.0561(7) Uani 1 1 d .
H34 H 0.5590 0.5498 0.6351 0.067 Uiso 1 1 calc R
C35 C 0.14231(17) 0.7341(4) 0.34596(14) 0.0699(9) Uani 1 1 d .
H35 H 0.0905 0.7397 0.3197 0.084 Uiso 1 1 calc R
C36 C 0.60147(18) 0.6751(5) 0.72102(16) 0.0827(10) Uani 1 1 d .
H36 H 0.6293 0.5851 0.7447 0.099 Uiso 1 1 calc R
C37 C 0.8271(2) 0.7459(4) 0.32120(15) 0.0777(10) Uani 1 1 d .
H37 H 0.7988 0.7865 0.2801 0.093 Uiso 1 1 calc R
C38 C 0.94474(19) 0.7405(4) 0.66965(14) 0.0682(9) Uani 1 1 d .
H38 H 0.9454 0.6848 0.7086 0.082 Uiso 1 1 calc R
C39 C 0.93397(19) 0.5869(4) 0.38626(17) 0.0736(9) Uani 1 1 d .
H39 H 0.9787 0.5213 0.3899 0.088 Uiso 1 1 calc R
C40 C 0.56220(19) 0.9634(5) 0.71678(15) 0.0758(9) Uani 1 1 d .
H40 H 0.5634 1.0676 0.7373 0.091 Uiso 1 1 calc R
C41 C 0.6020(2) 0.8300(6) 0.75115(16) 0.0922(12) Uani 1 1 d .
H41 H 0.6297 0.8433 0.7953 0.111 Uiso 1 1 calc R
C42 C 0.8917(2) 0.6433(5) 0.32617(18) 0.0837(11) Uani 1 1 d .
H42 H 0.9062 0.6130 0.2885 0.100 Uiso 1 1 calc R

loop_
_atom_site_aniso_label
_atom_site_aniso_U_11
_atom_site_aniso_U_22
_atom_site_aniso_U_33
_atom_site_aniso_U_23
_atom_site_aniso_U_13
_atom_site_aniso_U_12
N1 0.0287(11) 0.0549(12) 0.0383(12) -0.0006(9) 0.0103(9) 0.0013(9)
N2 0.0277(11) 0.0499(11) 0.0319(11) -0.0015(9) 0.0071(9) -0.0010(8)
N 0.0256(11) 0.0712(14) 0.0396(13) -0.0063(10) 0.0108(9) -0.0032(9)
C4 0.0341(14) 0.0491(14) 0.0412(14) -0.0051(11) 0.0127(11) -0.0001(11)
C5 0.0287(13) 0.0456(14) 0.0337(14) -0.0004(10) 0.0077(10) 0.0009(10)
C6 0.0286(13) 0.0476(14) 0.0418(14) -0.0027(11) 0.0069(10) -0.0027(11)
C7 0.0337(14) 0.0506(14) 0.0372(14) -0.0008(11) 0.0077(11) 0.0009(11)
C8 0.0244(13) 0.0407(13) 0.0375(14) -0.0001(10) 0.0055(10) -0.0004(10)
C9 0.0343(14) 0.0401(13) 0.0424(15) 0.0008(10) 0.0129(11) -0.0016(10)
C10 0.0337(14) 0.0470(14) 0.0505(15) -0.0118(12) 0.0114(11) -0.0073(11)
C11 0.0352(14) 0.0474(14) 0.0511(16) -0.0090(12) 0.0182(12) -0.0021(12)
C12 0.0325(14) 0.0558(15) 0.0436(16) -0.0030(12) 0.0135(12) -0.0060(11)
C13 0.0288(13) 0.0555(15) 0.0404(15) -0.0057(12) 0.0125(11) 0.0018(11)
C14 0.0273(13) 0.0412(13) 0.0430(14) 0.0013(11) 0.0100(11) -0.0008(10)
C15 0.0288(13) 0.0442(13) 0.0381(14) -0.0003(10) 0.0043(11) -0.0018(10)
C16 0.0279(13) 0.0430(13) 0.0394(14) 0.0004(10) 0.0089(11) -0.0007(10)
C17 0.0330(14) 0.0406(13) 0.0384(14) -0.0014(10) 0.0110(11) -0.0013(10)
C18 0.0275(13) 0.0451(13) 0.0413(14) 0.0014(11) 0.0087(11) 0.0015(10)
C19 0.0335(15) 0.0620(16) 0.0503(17) 0.0019(13) 0.0133(12) -0.0006(11)
C20 0.0362(15) 0.0711(17) 0.0373(15) 0.0006(12) 0.0102(12) -0.0032(12)
C21 0.0406(17) 0.088(2) 0.0530(19) 0.0023(15) 0.0235(14) -0.0012(13)
C22 0.0274(13) 0.0585(15) 0.0353(14) -0.0031(12) 0.0065(11) -0.0065(11)
C23 0.0456(17) 0.086(2) 0.0389(15) 0.0028(14) 0.0185(13) 0.0000(14)
C24 0.0470(16) 0.0679(17) 0.0597(18) -0.0023(14) 0.0250(13) 0.0015(14)
C25 0.0341(15) 0.0707(18) 0.0503(17) -0.0047(13) 0.0085(12) -0.0032(12)
C26 0.0388(16) 0.112(2) 0.0364(16) -0.0080(15) 0.0060(12) -0.0003(15)
C27 0.0504(17) 0.0674(17) 0.0503(18) 0.0082(14) 0.0185(14) 0.0067(14)
C28 0.0391(15) 0.0688(17) 0.0496(16) 0.0001(13) 0.0116(12) -0.0040(13)
C29 0.0458(16) 0.0647(17) 0.0524(17) -0.0103(14) 0.0152(13) -0.0048(13)
C30 0.0454(18) 0.152(3) 0.0367(17) -0.0063(17) 0.0054(14) -0.0005(18)
C31 0.053(2) 0.105(3) 0.052(2) -0.0144(18) -0.0003(15) 0.0116(19)
C32 0.0428(16) 0.0824(19) 0.0499(18) 0.0110(15) 0.0101(13) -0.0081(14)
C33 0.0395(16) 0.086(2) 0.068(2) -0.0142(17) 0.0063(15) -0.0090(15)
C34 0.0413(15) 0.0692(18) 0.0505(17) 0.0044(14) 0.0006(13) 0.0026(14)
C35 0.0327(16) 0.120(3) 0.0486(19) -0.0060(16) -0.0032(14) 0.0011(15)
C36 0.065(2) 0.107(3) 0.059(2) 0.017(2) -0.0116(17) 0.0113(19)
C37 0.069(2) 0.119(3) 0.0440(19) 0.0051(17) 0.0132(17) -0.029(2)
C38 0.067(2) 0.096(2) 0.0418(18) 0.0063(15) 0.0142(16) 0.0248(18)
C39 0.065(2) 0.085(2) 0.083(2) -0.0124(19) 0.0420(19) 0.0002(17)
C40 0.066(2) 0.098(2) 0.059(2) -0.0275(19) 0.0095(17) -0.0132(19)
C41 0.072(2) 0.147(4) 0.044(2) -0.018(2) -0.0060(17) -0.005(2)
C42 0.079(2) 0.114(3) 0.073(3) -0.024(2) 0.046(2) -0.027(2)

loop_
_atom_type_symbol
_atom_type_description
_atom_type_scat_dispersion_real
_atom_type_scat_dispersion_imag
_atom_type_scat_source
C C 0.0033 0.0016 'International Tables Vol C Tables 4.2.6.8 and 6.1.1.4'
H H 0.0000 0.0000 'International Tables Vol C Tables 4.2.6.8 and 6.1.1.4'
N N 0.0061 0.0033 'International Tables Vol C Tables 4.2.6.8 and 6.1.1.4'

loop_
_geom_angle_atom_site_label_1
_geom_angle_atom_site_label_2
_geom_angle_atom_site_label_3
_geom_angle
C16 N1 C5 105.12(19)
C16 N2 C8 106.68(18)
C16 N2 C22 126.81(19)
C8 N2 C22 126.46(18)
C12 N C18 122.08(19)
C12 N C13 118.16(19)
C18 N C13 119.68(18)
C6 C4 C18 120.5(2)
C6 C4 H4 119.8
C18 C4 H4 119.8
C8 C5 N1 111.4(2)
C8 C5 C7 121.6(2)
N1 C5 C7 126.9(2)
C4 C6 C14 121.8(2)
C4 C6 H6 119.1
C14 C6 H6 119.1
C26 C7 C15 120.4(2)
C26 C7 C5 122.0(2)
C15 C7 C5 117.5(2)
C5 C8 N2 105.1(2)
C5 C8 C17 123.0(2)
N2 C8 C17 131.9(2)
C19 C9 C17 117.5(2)
C19 C9 C15 121.8(2)
C17 C9 C15 120.6(2)
C11 C10 C18 121.3(2)
C11 C10 H10 119.4
C18 C10 H10 119.4
C10 C11 C14 121.0(2)
C10 C11 H11 119.5
C14 C11 H11 119.5
C32 C12 C24 119.2(2)
C32 C12 N 121.3(2)
C24 C12 N 119.5(2)
C28 C13 C27 119.4(2)
C28 C13 N 119.3(2)
C27 C13 N 121.3(2)
C6 C14 C11 117.5(2)
C6 C14 C16 118.9(2)
C11 C14 C16 123.6(2)
C25 C15 C7 117.4(2)
C25 C15 C9 121.9(2)
C7 C15 C9 120.7(2)
N1 C16 N2 111.69(19)
N1 C16 C14 123.0(2)
N2 C16 C14 125.3(2)
C20 C17 C9 118.8(2)
C20 C17 C8 124.7(2)
C9 C17 C8 116.3(2)
C10 C18 C4 117.9(2)
C10 C18 N 120.7(2)
C4 C18 N 121.4(2)
C21 C19 C9 122.5(2)
C21 C19 H19 118.8
C9 C19 H19 118.8
C23 C20 C17 121.3(2)
C23 C20 H20 119.3
C17 C20 H20 119.3
C19 C21 C23 119.5(3)
C19 C21 H21 120.2
C23 C21 H21 120.2
C34 C22 C29 121.4(2)
C34 C22 N2 119.8(2)
C29 C22 N2 118.9(2)
C20 C23 C21 120.3(3)
C20 C23 H23 119.9
C21 C23 H23 119.9
C39 C24 C12 121.1(3)
C39 C24 H24 119.5
C12 C24 H24 119.5
C35 C25 C15 121.4(3)
C35 C25 H25 119.3
C15 C25 H25 119.3
C30 C26 C7 120.5(3)
C30 C26 H26 119.8
C7 C26 H26 119.8
C38 C27 C13 119.5(3)
C38 C27 H27 120.2
C13 C27 H27 120.2
C13 C28 C33 120.5(3)
C13 C28 H28 119.7
C33 C28 H28 119.7
C22 C29 C40 119.2(3)
C22 C29 H29 120.4
C40 C29 H29 120.4
C26 C30 C35 119.9(3)
C26 C30 H30 120.1
C35 C30 H30 120.1
C33 C31 C38 119.7(3)
C33 C31 H31 120.1
C38 C31 H31 120.1
C12 C32 C37 119.1(3)
C12 C32 H32 120.4
C37 C32 H32 120.4
C31 C33 C28 120.1(3)
C31 C33 H33 119.9
C28 C33 H33 119.9
C22 C34 C36 118.8(3)
C22 C34 H34 120.6
C36 C34 H34 120.6
C25 C35 C30 120.4(3)
C25 C35 H35 119.8
C30 C35 H35 119.8
C34 C36 C41 120.1(3)
C34 C36 H36 120.0
C41 C36 H36 120.0
C42 C37 C32 120.6(3)
C42 C37 H37 119.7
C32 C37 H37 119.7
C27 C38 C31 120.6(3)
C27 C38 H38 119.7
C31 C38 H38 119.7
C42 C39 C24 120.4(3)
C42 C39 H39 119.8
C24 C39 H39 119.8
C41 C40 C29 120.0(3)
C41 C40 H40 120.0
C29 C40 H40 120.0
C40 C41 C36 120.5(3)
C40 C41 H41 119.7
C36 C41 H41 119.7
C39 C42 C37 119.7(3)
C39 C42 H42 120.2
C37 C42 H42 120.2

loop_
_geom_bond_atom_site_label_1
_geom_bond_atom_site_label_2
_geom_bond_distance
N1 C16 1.322(3)
N1 C5 1.380(3)
N2 C16 1.382(3)
N2 C8 1.391(3)
N2 C22 1.437(3)
N C12 1.414(3)
N C18 1.416(3)
N C13 1.427(3)
C4 C6 1.379(3)
C4 C18 1.392(3)
C4 H4 0.9300
C5 C8 1.372(3)
C5 C7 1.436(3)
C6 C14 1.386(3)
C6 H6 0.9300
C7 C26 1.393(4)
C7 C15 1.406(3)
C8 C17 1.435(3)
C9 C19 1.399(3)
C9 C17 1.422(3)
C9 C15 1.464(3)
C10 C11 1.380(3)
C10 C18 1.388(3)
C10 H10 0.9300
C11 C14 1.390(3)
C11 H11 0.9300
C12 C32 1.380(4)
C12 C24 1.383(4)
C13 C28 1.379(3)
C13 C27 1.385(4)
C14 C16 1.469(3)
C15 C25 1.404(3)
C17 C20 1.406(3)
C19 C21 1.371(4)
C19 H19 0.9300
C20 C23 1.368(3)
C20 H20 0.9300
C21 C23 1.381(4)
C21 H21 0.9300
C22 C34 1.370(3)
C22 C29 1.379(3)
C23 H23 0.9300
C24 C39 1.372(4)
C24 H24 0.9300
C25 C35 1.364(4)
C25 H25 0.9300
C26 C30 1.366(4)
C26 H26 0.9300
C27 C38 1.381(4)
C27 H27 0.9300
C28 C33 1.386(4)
C28 H28 0.9300
C29 C40 1.379(4)
C29 H29 0.9300
C30 C35 1.388(4)
C30 H30 0.9300
C31 C33 1.360(4)
C31 C38 1.386(4)
C31 H31 0.9300
C32 C37 1.398(4)
C32 H32 0.9300
C33 H33 0.9300
C34 C36 1.381(4)
C34 H34 0.9300
C35 H35 0.9300
C36 C41 1.381(5)
C36 H36 0.9300
C37 C42 1.381(5)
C37 H37 0.9300
C38 H38 0.9300
C39 C42 1.357(4)
C39 H39 0.9300
C40 C41 1.362(5)
C40 H40 0.9300
C41 H41 0.9300
C42 H42 0.9300

loop_
_cod_related_entry_id
_cod_related_entry_database
_cod_related_entry_code
1 ChemSpider 30658439
